data_4509557
loop_
_publ_author_name
'Hazra, Susanta'
'Koner, Rajesh'
'Nayak, Malabika'
'Sparkes, Hazel A.'
'Howard, Judith A. K.'
'Mohanta, Sasankasekhar'

_publ_section_title
;
 Cocrystallized Dinuclear&#x2212;Mononuclear CuII3NaIand
 Double-Decker&#x2212;Triple-Decker CuII5KI3Complexes Derived
 fromN,N&#x2032;-Ethylenebis(3-ethoxysalicylaldimine)
;
_journal_issue 8
_journal_name_full 'Crystal Growth &amp; Design'
_journal_page_first 3603
_journal_paper_doi 10.1021/cg900341r
_journal_volume 9
_journal_year 2009
_chemical_formula_moiety 'C100 H110 Cu5 K3 N13 O29.20'
_chemical_formula_sum 'C100 H110 Cu5 K3 N13 O29.2'
_chemical_formula_weight 2396.21
_chemical_name_systematic
; 
 ? 
;
_space_group_IT_number 14
_symmetry_cell_setting monoclinic
_symmetry_space_group_name_Hall '-P 2ybc'
_symmetry_space_group_name_H-M 'P 1 21/c 1'
_atom_sites_solution_hydrogens geom
_atom_sites_solution_primary direct
_atom_sites_solution_secondary difmap
_audit_creation_method SHELXL-97
_cell_angle_alpha 90.00
_cell_angle_beta 94.654(7)
_cell_angle_gamma 90.00
_cell_formula_units_Z 4
_cell_length_a 21.756(2)
_cell_length_b 25.229(2)
_cell_length_c 18.377(2)
_cell_measurement_reflns_used 9630
_cell_measurement_temperature 120(2)
_cell_measurement_theta_max 29.975
_cell_measurement_theta_min 2.601
_cell_volume 10053.5(16)
_computing_cell_refinement 'SMART (Bruker, 1998)'
_computing_data_collection 'SMART (Bruker, 1998)'
_computing_data_reduction 'SAINT (Bruker, 1998)'
_computing_molecular_graphics 'ORTEP3 for Windows (Farrugia, 1997)'
_computing_publication_material 'WinGX publication routines (Farrugia, 1999)'
_computing_structure_refinement 'SHELXL-97 (Sheldrick, 1997)'
_computing_structure_solution 'SHELXS-97 (Sheldrick, 1990)'
_diffrn_ambient_temperature 120(2)
_diffrn_measured_fraction_theta_full 0.997
_diffrn_measured_fraction_theta_max 0.997
_diffrn_measurement_device_type 'Bruker Proteum M'
_diffrn_measurement_method \w
_diffrn_radiation_monochromator graphite
_diffrn_radiation_source 'Bede microsource'
_diffrn_radiation_type MoK\a
_diffrn_radiation_wavelength 0.71073
_diffrn_reflns_av_R_equivalents 0.0305
_diffrn_reflns_av_sigmaI/netI 0.0268
_diffrn_reflns_limit_h_max 25
_diffrn_reflns_limit_h_min -25
_diffrn_reflns_limit_k_max 30
_diffrn_reflns_limit_k_min -29
_diffrn_reflns_limit_l_max 21
_diffrn_reflns_limit_l_min -21
_diffrn_reflns_number 74755
_diffrn_reflns_theta_full 25.00
_diffrn_reflns_theta_max 25.03
_diffrn_reflns_theta_min 3.52
_exptl_absorpt_coefficient_mu 1.252
_exptl_absorpt_correction_T_max 0.882
_exptl_absorpt_correction_T_min 0.712
_exptl_absorpt_correction_type multi-scan
_exptl_absorpt_process_details 'SADABS, (G. Sheldrick, 1998)'
_exptl_crystal_colour dark_red
_exptl_crystal_density_diffrn 1.583
_exptl_crystal_density_method 'not measured'
_exptl_crystal_description plate
_exptl_crystal_F_000 4946
_exptl_crystal_size_max 0.54
_exptl_crystal_size_mid 0.25
_exptl_crystal_size_min 0.10
_refine_diff_density_max 1.072
_refine_diff_density_min -1.360
_refine_diff_density_rms 0.082
_refine_ls_extinction_method none
_refine_ls_goodness_of_fit_ref 1.010
_refine_ls_hydrogen_treatment constr
_refine_ls_matrix_type full
_refine_ls_number_parameters 1409
_refine_ls_number_reflns 17701
_refine_ls_number_restraints 157
_refine_ls_restrained_S_all 1.019
_refine_ls_R_factor_all 0.0609
_refine_ls_R_factor_gt 0.0404
_refine_ls_shift/su_max 0.004
_refine_ls_shift/su_mean 0.000
_refine_ls_structure_factor_coef Fsqd
_refine_ls_weighting_details 'calc w=1/[\s^2^(Fo^2^)+(0.0574P)^2^+14.7567P] where P=(Fo^2^+2Fc^2^)/3'
_refine_ls_weighting_scheme calc
_refine_ls_wR_factor_gt 0.1047
_refine_ls_wR_factor_ref 0.1200
_reflns_number_gt 12744
_reflns_number_total 17701
_reflns_threshold_expression >2sigma(I)
_cod_data_source_file cg900341rsup1.cif
_cod_data_source_block 2
_cod_original_sg_symbol_H-M P2(1)/c
_cod_original_formula_sum 'C100 H110 Cu5 K3 N13 O29.20'
_cod_database_code 4509557

loop_
_symmetry_equiv_pos_as_xyz
'x, y, z'
'-x, y+1/2, -z+1/2'
'-x, -y, -z'
'x, -y-1/2, z-1/2'

loop_
_atom_site_label
_atom_site_type_symbol
_atom_site_fract_x
_atom_site_fract_y
_atom_site_fract_z
_atom_site_U_iso_or_equiv
_atom_site_adp_type
_atom_site_occupancy
_atom_site_symmetry_multiplicity
_atom_site_calc_flag
_atom_site_refinement_flags
_atom_site_disorder_assembly
_atom_site_disorder_group
Cu1 Cu 0.124545(17) 0.634246(14) 0.314084(18) 0.02002(10) Uani 1 1 d . D .
Cu2 Cu 0.379916(16) 0.636055(14) 0.191153(18) 0.01700(9) Uani 1 1 d . . .
Cu3 Cu 0.513828(16) 0.586312(14) 0.288224(18) 0.01724(9) Uani 1 1 d . A .
Cu4 Cu 0.752173(16) 0.533008(14) 0.248817(18) 0.01900(9) Uani 1 1 d . . .
Cu5 Cu 0.986273(16) 0.586406(14) 0.218227(18) 0.01901(10) Uani 1 1 d . . .
K1 K 0.25240(3) 0.56697(3) 0.25302(4) 0.02600(16) Uani 1 1 d . . .
K2 K 0.64391(3) 0.65518(3) 0.21112(4) 0.02760(16) Uani 1 1 d . A .
K3A K 0.84988(5) 0.65973(4) 0.28739(5) 0.0308(2) Uani 0.80 1 d P A 1
K3B K 0.8087(2) 0.66850(15) 0.28651(19) 0.0308(2) Uani 0.20 1 d P A 2
O1 O 0.16866(10) 0.46853(8) 0.25006(11) 0.0222(5) Uani 1 1 d . . .
O2 O 0.14060(10) 0.56075(8) 0.30009(11) 0.0223(5) Uani 1 1 d . . .
O3 O 0.17383(9) 0.64790(8) 0.23610(10) 0.0207(4) Uani 1 1 d . . .
O4 O 0.23481(11) 0.64573(8) 0.12117(11) 0.0264(5) Uani 1 1 d . D .
O5 O 0.27135(10) 0.64740(8) 0.38519(11) 0.0258(5) Uani 1 1 d . . .
O6 O 0.33109(9) 0.64963(8) 0.26944(10) 0.0196(4) Uani 1 1 d . . .
O7 O 0.36506(10) 0.56294(8) 0.20685(11) 0.0219(5) Uani 1 1 d . . .
O8 O 0.33488(9) 0.47144(8) 0.25497(11) 0.0216(5) Uani 1 1 d . . .
O9 O 0.63494(9) 0.56641(8) 0.10477(11) 0.0233(5) Uani 1 1 d . . .
O10 O 0.56783(10) 0.56940(8) 0.21528(11) 0.0213(5) Uani 1 1 d . . .
O11 O 0.52683(10) 0.65844(8) 0.26453(10) 0.0222(5) Uani 1 1 d . . .
O12A O 0.5620(4) 0.7480(3) 0.2169(6) 0.0238(14) Uani 0.85 1 d P A 1
O12B O 0.551(3) 0.752(2) 0.212(4) 0.0238(14) Uani 0.15 1 d PD A 2
O13 O 0.84111(10) 0.67114(9) 0.14107(11) 0.0276(5) Uani 1 1 d . . .
O14 O 0.79142(9) 0.58625(8) 0.19456(11) 0.0217(5) Uani 1 1 d . A .
O15 O 0.71547(9) 0.58778(8) 0.30396(11) 0.0218(5) Uani 1 1 d . A .
O16 O 0.67311(10) 0.67432(9) 0.36322(11) 0.0267(5) Uani 1 1 d . . .
O17 O 0.95088(10) 0.75208(8) 0.28759(11) 0.0256(5) Uani 1 1 d . . .
O18 O 0.97796(10) 0.65941(8) 0.24104(11) 0.0249(5) Uani 1 1 d . A .
O19 O 0.93007(10) 0.57177(8) 0.29032(11) 0.0229(5) Uani 1 1 d . A .
O20 O 0.86279(10) 0.57089(8) 0.40115(11) 0.0261(5) Uani 1 1 d . . .
O21A O 0.72890(19) 0.72746(13) 0.2060(2) 0.0542(6) Uani 0.80 1 d PDU A 1
O21B O 0.7143(7) 0.7389(6) 0.1896(7) 0.0542(6) Uani 0.20 1 d PDU A 2
O22A O 0.80623(17) 0.76957(14) 0.2606(2) 0.0542(6) Uani 0.80 1 d PDU A 1
O22B O 0.8041(5) 0.7486(6) 0.2727(9) 0.0542(6) Uani 0.20 1 d PDU A 2
O23A O 0.74417(17) 0.81145(14) 0.1900(2) 0.0542(6) Uani 0.80 1 d PDU A 1
O23B O 0.7371(6) 0.7845(5) 0.2882(7) 0.0542(6) Uani 0.20 1 d PDU A 2
O24B O 0.9207(6) 0.6664(5) 0.3779(7) 0.048(3) Uani 0.20 1 d PU A 2
O25A O 0.3805(3) 0.6189(2) 0.5476(4) 0.0536(13) Uani 0.55 1 d PU B 1
O25B O 0.3806(4) 0.6437(3) 0.5553(5) 0.0536(13) Uani 0.45 1 d PU B 2
O26A O 0.4199(2) 0.6354(2) 0.6550(3) 0.0363(11) Uani 0.55 1 d PU B 1
O26B O 0.4444(3) 0.6446(3) 0.6515(4) 0.0363(11) Uani 0.45 1 d PU B 2
O27A O 0.4796(3) 0.6103(2) 0.5675(4) 0.0477(12) Uani 0.55 1 d PU B 1
O27B O 0.4587(3) 0.5944(3) 0.5600(4) 0.0477(12) Uani 0.45 1 d PU B 2
O28A O 0.9726(2) 0.3891(2) 0.0678(3) 0.0463(12) Uani 0.67 1 d PU C 1
O28B O 0.9556(5) 0.4016(5) 0.0597(7) 0.0463(12) Uani 0.33 1 d PU C 2
O29A O 0.87514(19) 0.37647(18) 0.0419(2) 0.0427(9) Uani 0.67 1 d PU C 1
O29B O 0.8802(4) 0.3441(4) 0.0455(5) 0.0427(9) Uani 0.33 1 d PU C 2
O30A O 0.90951(19) 0.3677(2) 0.1523(3) 0.0283(10) Uani 0.67 1 d PU C 1
O30B O 0.9283(5) 0.3610(5) 0.1531(8) 0.0283(10) Uani 0.33 1 d PU C 2
N1 N 0.06834(14) 0.62009(11) 0.38884(14) 0.0338(7) Uani 1 1 d D . .
N2 N 0.11360(12) 0.70789(10) 0.33673(13) 0.0222(6) Uani 1 1 d . . .
N3 N 0.39060(11) 0.70978(10) 0.16805(13) 0.0202(5) Uani 1 1 d . . .
N4 N 0.43534(11) 0.62192(10) 0.11536(13) 0.0199(5) Uani 1 1 d . . .
N5 N 0.49894(11) 0.51351(10) 0.31325(13) 0.0193(5) Uani 1 1 d . . .
N6 N 0.45733(11) 0.60332(10) 0.36107(13) 0.0196(5) Uani 1 1 d . . .
N7 N 0.78106(12) 0.47542(10) 0.18993(14) 0.0242(6) Uani 1 1 d . A .
N8 N 0.71903(12) 0.47613(10) 0.30547(14) 0.0243(6) Uani 1 1 d . A .
N9 N 1.04497(12) 0.60030(10) 0.14661(13) 0.0232(6) Uani 1 1 d . A .
N10 N 0.99798(11) 0.51266(10) 0.19383(13) 0.0217(6) Uani 1 1 d . A .
N11A N 0.75839(15) 0.77072(12) 0.2164(2) 0.0297(8) Uani 0.80 1 d PDU A 1
N11B N 0.7497(4) 0.7545(4) 0.2436(5) 0.0297(8) Uani 0.20 1 d PDU A 2
N12 N 0.42746(13) 0.62552(11) 0.58944(14) 0.0272(6) Uani 1 1 d . . .
N13 N 0.91991(13) 0.37427(11) 0.08655(14) 0.0281(6) Uani 1 1 d . . .
C1 C 0.20435(16) 0.43090(14) 0.14209(18) 0.0315(8) Uani 1 1 d . . .
H1A H 0.1805 0.4569 0.1120 0.047 Uiso 1 1 calc R . .
H1B H 0.2080 0.3980 0.1143 0.047 Uiso 1 1 calc R . .
H1C H 0.2456 0.4451 0.1559 0.047 Uiso 1 1 calc R . .
C2 C 0.17209(15) 0.41956(12) 0.21004(17) 0.0257(7) Uani 1 1 d . . .
H2A H 0.1301 0.4057 0.1967 0.031 Uiso 1 1 calc R . .
H2B H 0.1954 0.3927 0.2404 0.031 Uiso 1 1 calc R . .
C3 C 0.13064(13) 0.46868(12) 0.30703(15) 0.0206(6) Uani 1 1 d . . .
C4 C 0.10839(14) 0.42373(12) 0.33841(16) 0.0234(7) Uani 1 1 d . . .
H4 H 0.1205 0.3897 0.3229 0.028 Uiso 1 1 calc R . .
C5 C 0.06735(14) 0.42868(13) 0.39383(16) 0.0267(7) Uani 1 1 d . . .
H5 H 0.0517 0.3978 0.4155 0.032 Uiso 1 1 calc R . .
C6 C 0.05013(14) 0.47772(14) 0.41626(16) 0.0263(7) Uani 1 1 d . D .
H6 H 0.0217 0.4805 0.4527 0.032 Uiso 1 1 calc R . .
C7 C 0.07363(14) 0.52437(13) 0.38647(16) 0.0229(7) Uani 1 1 d . . .
C8 C 0.11580(13) 0.52050(12) 0.33125(15) 0.0199(6) Uani 1 1 d . D .
C9 C 0.05167(16) 0.57464(14) 0.41076(17) 0.0305(8) Uani 1 1 d . D .
H9 H 0.0222 0.5740 0.4462 0.037 Uiso 1 1 calc R . .
C10A C 0.03434(19) 0.66870(16) 0.4082(2) 0.0246(9) Uani 0.80 1 d PU D 1
H10B H 0.0217 0.6660 0.4586 0.030 Uiso 0.80 1 calc PR D 1
H10A H -0.0030 0.6735 0.3744 0.030 Uiso 0.80 1 calc PR D 1
C10B C 0.0716(10) 0.66376(18) 0.4421(3) 0.045(4) Uani 0.20 1 d PDU D 2
H10C H 0.1070 0.6583 0.4787 0.055 Uiso 0.20 1 calc PR D 2
H10D H 0.0334 0.6647 0.4680 0.055 Uiso 0.20 1 calc PR D 2
C11 C 0.07922(16) 0.71590(14) 0.40185(18) 0.0310(8) Uani 1 1 d D D .
H11A H 0.0558 0.7495 0.3974 0.037 Uiso 1 1 calc R E 1
H11B H 0.1083 0.7179 0.4461 0.037 Uiso 1 1 calc R E 1
C12 C 0.13128(14) 0.74768(12) 0.29964(16) 0.0233(7) Uani 1 1 d . D .
H12 H 0.1213 0.7822 0.3157 0.028 Uiso 1 1 calc R . .
C13 C 0.16533(14) 0.74370(12) 0.23517(16) 0.0213(6) Uani 1 1 d . . .
C14 C 0.17871(16) 0.79121(12) 0.19927(17) 0.0267(7) Uani 1 1 d . D .
H14 H 0.1653 0.8241 0.2177 0.032 Uiso 1 1 calc R . .
C15 C 0.21106(17) 0.79053(13) 0.13761(17) 0.0307(8) Uani 1 1 d . . .
H15 H 0.2202 0.8228 0.1141 0.037 Uiso 1 1 calc R D .
C16 C 0.23024(16) 0.74211(13) 0.10987(16) 0.0272(7) Uani 1 1 d . D .
H16 H 0.2522 0.7417 0.0672 0.033 Uiso 1 1 calc R . .
C17 C 0.21772(14) 0.69499(12) 0.14370(15) 0.0217(7) Uani 1 1 d . . .
C18 C 0.18441(14) 0.69430(11) 0.20780(15) 0.0198(6) Uani 1 1 d . D .
C19 C 0.25358(15) 0.64150(13) 0.04804(15) 0.0263(7) Uani 1 1 d . . .
H19A H 0.2941 0.6587 0.0446 0.032 Uiso 1 1 calc R D .
H19B H 0.2230 0.6589 0.0130 0.032 Uiso 1 1 calc R . .
C20 C 0.25760(16) 0.58333(14) 0.03145(18) 0.0332(8) Uani 1 1 d . D .
H20A H 0.2884 0.5667 0.0661 0.050 Uiso 1 1 calc R . .
H20B H 0.2697 0.5786 -0.0183 0.050 Uiso 1 1 calc R . .
H20C H 0.2173 0.5668 0.0357 0.050 Uiso 1 1 calc R . .
C21 C 0.24692(16) 0.58503(14) 0.47425(18) 0.0337(8) Uani 1 1 d . . .
H21A H 0.2163 0.5688 0.4390 0.051 Uiso 1 1 calc R . .
H21B H 0.2341 0.5803 0.5237 0.051 Uiso 1 1 calc R . .
H21C H 0.2871 0.5681 0.4705 0.051 Uiso 1 1 calc R . .
C22 C 0.25182(15) 0.64340(13) 0.45800(16) 0.0256(7) Uani 1 1 d . . .
H22A H 0.2114 0.6610 0.4609 0.031 Uiso 1 1 calc R . .
H22B H 0.2823 0.6605 0.4935 0.031 Uiso 1 1 calc R . .
C23 C 0.28835(14) 0.69698(12) 0.36280(15) 0.0212(6) Uani 1 1 d . . .
C24 C 0.27625(15) 0.74391(13) 0.39687(16) 0.0268(7) Uani 1 1 d . . .
H24 H 0.2545 0.7436 0.4397 0.032 Uiso 1 1 calc R . .
C25 C 0.29576(16) 0.79222(13) 0.36890(17) 0.0291(7) Uani 1 1 d . . .
H25 H 0.2874 0.8245 0.3929 0.035 Uiso 1 1 calc R . .
C26 C 0.32687(15) 0.79291(12) 0.30690(16) 0.0254(7) Uani 1 1 d . . .
H26 H 0.3396 0.8258 0.2880 0.031 Uiso 1 1 calc R . .
C27 C 0.34024(14) 0.74543(12) 0.27071(15) 0.0207(6) Uani 1 1 d . . .
C28 C 0.32122(14) 0.69610(11) 0.29804(15) 0.0187(6) Uani 1 1 d . . .
C29 C 0.37364(14) 0.74941(12) 0.20571(16) 0.0220(7) Uani 1 1 d . . .
H29 H 0.3838 0.7839 0.1897 0.026 Uiso 1 1 calc R . .
C30 C 0.42231(15) 0.71742(13) 0.10108(16) 0.0255(7) Uani 1 1 d . . .
H30A H 0.4455 0.7512 0.1037 0.031 Uiso 1 1 calc R . .
H30B H 0.3919 0.7186 0.0580 0.031 Uiso 1 1 calc R . .
C31 C 0.46666(15) 0.67077(13) 0.09436(17) 0.0255(7) Uani 1 1 d . . .
H31A H 0.4782 0.6678 0.0435 0.031 Uiso 1 1 calc R . .
H31B H 0.5047 0.6764 0.1268 0.031 Uiso 1 1 calc R . .
C32 C 0.44975(14) 0.57639(13) 0.09113(15) 0.0221(7) Uani 1 1 d . . .
H32 H 0.4783 0.5756 0.0547 0.027 Uiso 1 1 calc R . .
C33 C 0.42621(13) 0.52606(12) 0.11446(15) 0.0198(6) Uani 1 1 d . . .
C34 C 0.44576(14) 0.47903(13) 0.08159(16) 0.0245(7) Uani 1 1 d . . .
H34 H 0.4724 0.4815 0.0432 0.029 Uiso 1 1 calc R . .
C35 C 0.42751(14) 0.43023(13) 0.10341(16) 0.0241(7) Uani 1 1 d . . .
H35 H 0.4402 0.3993 0.0793 0.029 Uiso 1 1 calc R . .
C36 C 0.38955(14) 0.42599(12) 0.16207(16) 0.0221(7) Uani 1 1 d . . .
H36 H 0.3771 0.3920 0.1778 0.026 Uiso 1 1 calc R . .
C37 C 0.37058(13) 0.47076(12) 0.19639(15) 0.0197(6) Uani 1 1 d . . .
C38 C 0.38658(13) 0.52252(11) 0.17247(15) 0.0177(6) Uani 1 1 d . . .
C39 C 0.33040(15) 0.42251(12) 0.29467(17) 0.0249(7) Uani 1 1 d . . .
H39A H 0.3720 0.4079 0.3079 0.030 Uiso 1 1 calc R . .
H39B H 0.3065 0.3961 0.2642 0.030 Uiso 1 1 calc R . .
C40 C 0.29833(15) 0.43434(13) 0.36296(17) 0.0281(7) Uani 1 1 d . . .
H40A H 0.3222 0.4607 0.3925 0.042 Uiso 1 1 calc R . .
H40B H 0.2951 0.4017 0.3914 0.042 Uiso 1 1 calc R . .
H40C H 0.2569 0.4482 0.3493 0.042 Uiso 1 1 calc R . .
C41 C 0.69712(16) 0.62117(14) 0.03620(18) 0.0323(8) Uani 1 1 d . . .
H41A H 0.6604 0.6413 0.0183 0.048 Uiso 1 1 calc R A .
H41B H 0.7273 0.6218 -0.0006 0.048 Uiso 1 1 calc R . .
H41C H 0.7153 0.6372 0.0816 0.048 Uiso 1 1 calc R . .
C42 C 0.67929(14) 0.56503(13) 0.05046(16) 0.0237(7) Uani 1 1 d . A .
H42A H 0.6609 0.5484 0.0050 0.028 Uiso 1 1 calc R . .
H42B H 0.7160 0.5442 0.0686 0.028 Uiso 1 1 calc R . .
C43 C 0.61388(13) 0.51816(12) 0.12797(15) 0.0193(6) Uani 1 1 d . A .
C44 C 0.62387(14) 0.47010(12) 0.09558(17) 0.0238(7) Uani 1 1 d . . .
H44 H 0.6455 0.4687 0.0528 0.029 Uiso 1 1 calc R A .
C45 C 0.60231(14) 0.42320(12) 0.12531(17) 0.0256(7) Uani 1 1 d . A .
H45 H 0.6099 0.3901 0.1030 0.031 Uiso 1 1 calc R . .
C46 C 0.57026(14) 0.42491(12) 0.18669(17) 0.0230(7) Uani 1 1 d . . .
H46 H 0.5569 0.3928 0.2073 0.028 Uiso 1 1 calc R A .
C47 C 0.55689(13) 0.47388(12) 0.21959(16) 0.0197(6) Uani 1 1 d . A .
C48 C 0.57808(13) 0.52202(12) 0.19033(15) 0.0187(6) Uani 1 1 d . A .
C49 C 0.51895(13) 0.47237(12) 0.28122(16) 0.0212(7) Uani 1 1 d . A .
H49 H 0.5082 0.4386 0.2991 0.025 Uiso 1 1 calc R . .
C50 C 0.46258(14) 0.50770(12) 0.37745(16) 0.0227(7) Uani 1 1 d . A .
H50A H 0.4905 0.5043 0.4225 0.027 Uiso 1 1 calc R . .
H50B H 0.4367 0.4754 0.3723 0.027 Uiso 1 1 calc R . .
C51 C 0.42190(14) 0.55672(12) 0.38211(17) 0.0230(7) Uani 1 1 d . A .
H51A H 0.3840 0.5529 0.3488 0.028 Uiso 1 1 calc R . .
H51B H 0.4097 0.5611 0.4325 0.028 Uiso 1 1 calc R . .
C52 C 0.44938(14) 0.64871(12) 0.38945(15) 0.0214(6) Uani 1 1 d . A .
H52 H 0.4233 0.6509 0.4284 0.026 Uiso 1 1 calc R . .
C53 C 0.47763(14) 0.69728(12) 0.36608(15) 0.0201(6) Uani 1 1 d . . .
C54 C 0.46659(15) 0.74455(13) 0.40449(16) 0.0249(7) Uani 1 1 d . A .
H54 H 0.4442 0.7430 0.4468 0.030 Uiso 1 1 calc R . .
C55 C 0.48756(15) 0.79245(13) 0.38182(17) 0.0275(7) Uani 1 1 d . . .
H55 H 0.4807 0.8236 0.4090 0.033 Uiso 1 1 calc R A .
C56 C 0.51923(15) 0.79557(12) 0.31841(16) 0.0249(7) Uani 1 1 d . A .
H56 H 0.5328 0.8290 0.3022 0.030 Uiso 1 1 calc R . .
C57 C 0.53075(14) 0.75037(12) 0.27942(16) 0.0219(7) Uani 1 1 d . . .
C58 C 0.51196(14) 0.69943(11) 0.30310(15) 0.0189(6) Uani 1 1 d . A .
C59A C 0.5784(2) 0.7979(2) 0.1848(4) 0.0276(13) Uani 0.85 1 d P A 1
H59A H 0.6134 0.8142 0.2145 0.033 Uiso 1 1 calc R A 1
H59B H 0.5430 0.8226 0.1834 0.033 Uiso 1 1 calc R A 1
C59B C 0.5595(18) 0.8033(17) 0.182(3) 0.0276(13) Uani 0.15 1 d PD A 2
C60A C 0.5965(5) 0.7877(5) 0.1074(3) 0.0391(17) Uani 0.85 1 d P A 1
H60A H 0.6313 0.7630 0.1091 0.059 Uiso 1 1 calc R A 1
H60B H 0.6085 0.8212 0.0856 0.059 Uiso 1 1 calc R A 1
H60C H 0.5613 0.7725 0.0778 0.059 Uiso 1 1 calc R A 1
C60B C 0.597(4) 0.786(3) 0.123(3) 0.0391(17) Uani 0.15 1 d PD A 2
C61 C 0.80813(18) 0.72791(16) 0.0381(2) 0.0421(9) Uani 1 1 d U . .
H61A H 0.8095 0.6977 0.0048 0.063 Uiso 1 1 calc R A .
H61B H 0.8184 0.7605 0.0126 0.063 Uiso 1 1 calc R . .
H61C H 0.7666 0.7310 0.0547 0.063 Uiso 1 1 calc R . .
C62 C 0.85378(16) 0.71963(13) 0.10249(18) 0.0302(8) Uani 1 1 d U A .
H62A H 0.8959 0.7179 0.0858 0.036 Uiso 1 1 calc R . .
H62B H 0.8522 0.7501 0.1362 0.036 Uiso 1 1 calc R . .
C63 C 0.85633(14) 0.62361(13) 0.11071(16) 0.0228(7) Uani 1 1 d . A .
C64 C 0.89568(15) 0.61793(14) 0.05602(16) 0.0286(7) Uani 1 1 d . . .
H64 H 0.9139 0.6486 0.0368 0.034 Uiso 1 1 calc R A .
C65 C 0.90930(15) 0.56826(15) 0.02842(17) 0.0330(8) Uani 1 1 d . A .
H65 H 0.9362 0.5651 -0.0096 0.040 Uiso 1 1 calc R . .
C66 C 0.88363(15) 0.52414(14) 0.05644(17) 0.0308(8) Uani 1 1 d . . .
H66 H 0.8927 0.4903 0.0374 0.037 Uiso 1 1 calc R A .
C67 C 0.84346(14) 0.52798(13) 0.11385(16) 0.0241(7) Uani 1 1 d . A .
C68 C 0.82875(13) 0.57836(12) 0.14223(15) 0.0207(6) Uani 1 1 d . . .
C69 C 0.81899(14) 0.47931(13) 0.13973(17) 0.0258(7) Uani 1 1 d . . .
H69 H 0.8317 0.4473 0.1181 0.031 Uiso 1 1 calc R A .
C70 C 0.75608(16) 0.42317(12) 0.20777(18) 0.0294(7) Uani 1 1 d . . .
H70A H 0.7866 0.3952 0.1996 0.035 Uiso 1 1 calc R A .
H70B H 0.7182 0.4158 0.1759 0.035 Uiso 1 1 calc R . .
C71 C 0.74159(16) 0.42327(12) 0.28708(19) 0.0308(8) Uani 1 1 d . A .
H71A H 0.7098 0.3963 0.2949 0.037 Uiso 1 1 calc R . .
H71B H 0.7791 0.4145 0.3189 0.037 Uiso 1 1 calc R . .
C72 C 0.68070(15) 0.48126(13) 0.35469(17) 0.0275(7) Uani 1 1 d . . .
H72 H 0.6655 0.4496 0.3748 0.033 Uiso 1 1 calc R A .
C73 C 0.65881(14) 0.53064(13) 0.38195(16) 0.0258(7) Uani 1 1 d . A .
C74 C 0.61740(15) 0.52742(15) 0.43787(17) 0.0323(8) Uani 1 1 d . . .
H74 H 0.6058 0.4937 0.4551 0.039 Uiso 1 1 calc R A .
C75 C 0.59418(15) 0.57208(15) 0.46700(17) 0.0331(8) Uani 1 1 d . A .
H75 H 0.5660 0.5695 0.5037 0.040 Uiso 1 1 calc R . .
C76 C 0.61223(15) 0.62201(15) 0.44246(16) 0.0294(8) Uani 1 1 d . . .
H76 H 0.5960 0.6531 0.4629 0.035 Uiso 1 1 calc R A .
C77 C 0.65311(14) 0.62661(13) 0.38921(15) 0.0235(7) Uani 1 1 d . A .
C78 C 0.67749(14) 0.58077(12) 0.35576(16) 0.0216(7) Uani 1 1 d . . .
C79 C 0.66028(16) 0.72083(13) 0.40567(17) 0.0298(8) Uani 1 1 d . A .
H79A H 0.6772 0.7162 0.4569 0.036 Uiso 1 1 calc R . .
H79B H 0.6152 0.7264 0.4052 0.036 Uiso 1 1 calc R . .
C80 C 0.68995(19) 0.76749(15) 0.3723(2) 0.0456(10) Uani 1 1 d . . .
H80A H 0.7346 0.7618 0.3736 0.068 Uiso 1 1 calc R A .
H80B H 0.6816 0.7996 0.3998 0.068 Uiso 1 1 calc R . .
H80C H 0.6731 0.7716 0.3215 0.068 Uiso 1 1 calc R . .
C81 C 0.91128(19) 0.79501(15) 0.38880(19) 0.0404(9) Uani 1 1 d . . .
H81A H 0.8742 0.7729 0.3825 0.061 Uiso 1 1 calc R A .
H81B H 0.9007 0.8294 0.4093 0.061 Uiso 1 1 calc R . .
H81C H 0.9423 0.7773 0.4221 0.061 Uiso 1 1 calc R . .
C82 C 0.93685(18) 0.80337(13) 0.31580(18) 0.0317(8) Uani 1 1 d . A .
H82A H 0.9061 0.8217 0.2819 0.038 Uiso 1 1 calc R . .
H82B H 0.9746 0.8254 0.3216 0.038 Uiso 1 1 calc R . .
C83 C 0.97976(14) 0.75110(12) 0.22343(15) 0.0212(6) Uani 1 1 d . A .
C84 C 0.99288(15) 0.79517(12) 0.18310(17) 0.0255(7) Uani 1 1 d . . .
H84 H 0.9811 0.8294 0.1984 0.031 Uiso 1 1 calc R A .
C85 C 1.02394(15) 0.78940(13) 0.11885(17) 0.0283(7) Uani 1 1 d . A .
H85 H 1.0323 0.8196 0.0904 0.034 Uiso 1 1 calc R . .
C86 C 1.04193(15) 0.74034(13) 0.09781(16) 0.0254(7) Uani 1 1 d . . .
H86 H 1.0634 0.7369 0.0551 0.030 Uiso 1 1 calc R A .
C87 C 1.02920(14) 0.69451(12) 0.13830(15) 0.0214(6) Uani 1 1 d . A .
C88 C 0.99520(14) 0.69895(12) 0.20124(15) 0.0196(6) Uani 1 1 d . . .
C89 C 1.05480(14) 0.64468(13) 0.11631(15) 0.0228(7) Uani 1 1 d . . .
H89 H 1.0805 0.6450 0.0769 0.027 Uiso 1 1 calc R A .
C90 C 1.07821(15) 0.55217(13) 0.12653(17) 0.0261(7) Uani 1 1 d . . .
H90A H 1.1155 0.5471 0.1604 0.031 Uiso 1 1 calc R A .
H90B H 1.0912 0.5557 0.0764 0.031 Uiso 1 1 calc R . .
C91 C 1.03527(14) 0.50489(13) 0.13091(16) 0.0248(7) Uani 1 1 d . A .
H91A H 1.0080 0.5020 0.0853 0.030 Uiso 1 1 calc R . .
H91B H 1.0596 0.4718 0.1372 0.030 Uiso 1 1 calc R . .
C92 C 0.97458(14) 0.47278(12) 0.22512(17) 0.0238(7) Uani 1 1 d . . .
H92 H 0.9832 0.4385 0.2070 0.029 Uiso 1 1 calc R A .
C93 C 0.93611(14) 0.47575(12) 0.28588(16) 0.0227(7) Uani 1 1 d . A .
C94 C 0.92059(15) 0.42741(13) 0.31869(18) 0.0282(7) Uani 1 1 d . . .
H94 H 0.9326 0.3949 0.2980 0.034 Uiso 1 1 calc R A .
C95 C 0.88841(15) 0.42665(13) 0.38003(19) 0.0307(8) Uani 1 1 d . A .
H95 H 0.8795 0.3939 0.4024 0.037 Uiso 1 1 calc R . .
C96 C 0.86885(15) 0.47449(13) 0.40950(18) 0.0288(7) Uani 1 1 d . . .
H96 H 0.8470 0.4739 0.4522 0.035 Uiso 1 1 calc R A .
C97 C 0.88090(14) 0.52236(12) 0.37725(16) 0.0233(7) Uani 1 1 d . A .
C98 C 0.91722(14) 0.52461(12) 0.31528(16) 0.0210(6) Uani 1 1 d . . .
C99 C 0.82092(14) 0.57108(14) 0.45864(17) 0.0281(7) Uani 1 1 d . A .
H99A H 0.8399 0.5528 0.5026 0.034 Uiso 1 1 calc R . .
H99B H 0.7821 0.5526 0.4422 0.034 Uiso 1 1 calc R . .
C100 C 0.80813(17) 0.62815(15) 0.47575(19) 0.0371(8) Uani 1 1 d . . .
H10E H 0.8472 0.6467 0.4882 0.056 Uiso 1 1 calc R A .
H10F H 0.7825 0.6300 0.5171 0.056 Uiso 1 1 calc R . .
H10G H 0.7864 0.6450 0.4330 0.056 Uiso 1 1 calc R . .

loop_
_atom_site_aniso_label
_atom_site_aniso_U_11
_atom_site_aniso_U_22
_atom_site_aniso_U_33
_atom_site_aniso_U_23
_atom_site_aniso_U_13
_atom_site_aniso_U_12
Cu1 0.0275(2) 0.0175(2) 0.01608(18) 0.00045(14) 0.00810(15) 0.00446(15)
Cu2 0.0218(2) 0.01443(19) 0.01551(18) 0.00105(13) 0.00606(14) -0.00138(14)
Cu3 0.0224(2) 0.01310(19) 0.01658(18) 0.00099(13) 0.00410(14) -0.00246(15)
Cu4 0.01964(19) 0.01551(19) 0.02151(19) 0.00015(14) -0.00036(14) 0.00054(15)
Cu5 0.0231(2) 0.0152(2) 0.01918(19) -0.00140(14) 0.00451(15) 0.00296(15)
K1 0.0228(3) 0.0168(3) 0.0402(4) 0.0012(3) 0.0132(3) -0.0001(3)
K2 0.0391(4) 0.0205(4) 0.0240(3) -0.0005(3) 0.0076(3) -0.0034(3)
K3A 0.0461(6) 0.0237(5) 0.0233(4) -0.0026(3) 0.0072(4) -0.0022(5)
K3B 0.0461(6) 0.0237(5) 0.0233(4) -0.0026(3) 0.0072(4) -0.0022(5)
O1 0.0257(12) 0.0156(11) 0.0263(11) -0.0015(8) 0.0087(9) -0.0032(9)
O2 0.0277(12) 0.0169(11) 0.0239(11) 0.0004(9) 0.0113(9) 0.0001(9)
O3 0.0284(12) 0.0143(11) 0.0205(10) -0.0002(8) 0.0095(9) 0.0008(9)
O4 0.0429(14) 0.0204(12) 0.0174(10) -0.0010(9) 0.0113(9) 0.0003(10)
O5 0.0411(13) 0.0208(12) 0.0169(10) 0.0021(9) 0.0115(9) 0.0000(10)
O6 0.0261(11) 0.0145(10) 0.0192(10) -0.0008(8) 0.0073(8) -0.0007(9)
O7 0.0302(12) 0.0139(11) 0.0234(11) 0.0003(8) 0.0124(9) 0.0011(9)
O8 0.0262(12) 0.0138(11) 0.0264(11) 0.0031(8) 0.0113(9) 0.0013(9)
O9 0.0236(11) 0.0212(11) 0.0262(11) 0.0001(9) 0.0088(9) 0.0000(9)
O10 0.0283(12) 0.0148(11) 0.0218(10) -0.0012(8) 0.0073(9) -0.0028(9)
O11 0.0348(13) 0.0141(11) 0.0189(10) -0.0002(8) 0.0085(9) -0.0016(9)
O12A 0.036(4) 0.0144(19) 0.022(2) 0.0022(13) 0.008(3) -0.004(2)
O12B 0.036(4) 0.0144(19) 0.022(2) 0.0022(13) 0.008(3) -0.004(2)
O13 0.0363(13) 0.0245(12) 0.0231(11) 0.0032(9) 0.0090(9) -0.0023(10)
O14 0.0243(11) 0.0204(11) 0.0210(10) -0.0017(8) 0.0059(8) -0.0003(9)
O15 0.0246(12) 0.0200(11) 0.0216(10) 0.0011(8) 0.0070(9) 0.0006(9)
O16 0.0343(13) 0.0270(12) 0.0195(11) -0.0032(9) 0.0068(9) 0.0033(10)
O17 0.0399(13) 0.0163(11) 0.0217(11) -0.0006(8) 0.0100(9) 0.0043(10)
O18 0.0396(13) 0.0166(11) 0.0202(11) 0.0003(8) 0.0123(9) 0.0018(10)
O19 0.0306(12) 0.0148(11) 0.0243(11) -0.0005(8) 0.0074(9) 0.0008(9)
O20 0.0292(12) 0.0231(12) 0.0269(11) -0.0003(9) 0.0089(9) -0.0038(10)
O21A 0.0575(11) 0.0361(12) 0.0699(12) -0.0042(10) 0.0103(9) -0.0055(9)
O21B 0.0575(11) 0.0361(12) 0.0699(12) -0.0042(10) 0.0103(9) -0.0055(9)
O22A 0.0575(11) 0.0361(12) 0.0699(12) -0.0042(10) 0.0103(9) -0.0055(9)
O22B 0.0575(11) 0.0361(12) 0.0699(12) -0.0042(10) 0.0103(9) -0.0055(9)
O23A 0.0575(11) 0.0361(12) 0.0699(12) -0.0042(10) 0.0103(9) -0.0055(9)
O23B 0.0575(11) 0.0361(12) 0.0699(12) -0.0042(10) 0.0103(9) -0.0055(9)
O24B 0.050(4) 0.045(4) 0.050(4) -0.001(3) 0.016(3) -0.001(3)
O25A 0.0467(16) 0.058(2) 0.0546(17) -0.001(2) -0.0043(14) 0.002(2)
O25B 0.0467(16) 0.058(2) 0.0546(17) -0.001(2) -0.0043(14) 0.002(2)
O26A 0.043(2) 0.0336(17) 0.0323(13) -0.0052(13) 0.0029(18) 0.0070(18)
O26B 0.043(2) 0.0336(17) 0.0323(13) -0.0052(13) 0.0029(18) 0.0070(18)
O27A 0.048(2) 0.051(2) 0.0453(16) -0.0016(16) 0.0096(17) 0.0041(17)
O27B 0.048(2) 0.051(2) 0.0453(16) -0.0016(16) 0.0096(17) 0.0041(17)
O28A 0.042(2) 0.051(2) 0.0466(16) 0.0062(16) 0.0079(17) -0.0039(16)
O28B 0.042(2) 0.051(2) 0.0466(16) 0.0062(16) 0.0079(17) -0.0039(16)
O29A 0.0371(15) 0.0507(19) 0.0394(14) -0.0098(16) -0.0026(12) 0.0037(17)
O29B 0.0371(15) 0.0507(19) 0.0394(14) -0.0098(16) -0.0026(12) 0.0037(17)
O30A 0.031(2) 0.0266(16) 0.0274(12) 0.0018(11) 0.0045(18) -0.0008(17)
O30B 0.031(2) 0.0266(16) 0.0274(12) 0.0018(11) 0.0045(18) -0.0008(17)
N1 0.0498(19) 0.0294(16) 0.0249(14) 0.0046(12) 0.0195(13) 0.0133(14)
N2 0.0265(14) 0.0220(14) 0.0182(12) -0.0047(10) 0.0021(10) 0.0049(11)
N3 0.0233(14) 0.0186(13) 0.0190(12) 0.0040(10) 0.0043(10) -0.0042(11)
N4 0.0189(13) 0.0242(14) 0.0170(12) 0.0008(10) 0.0047(10) -0.0039(11)
N5 0.0215(13) 0.0167(13) 0.0196(12) 0.0030(10) 0.0017(10) -0.0025(10)
N6 0.0211(13) 0.0190(14) 0.0190(12) 0.0033(10) 0.0025(10) -0.0025(11)
N7 0.0236(14) 0.0189(14) 0.0287(14) -0.0015(11) -0.0062(11) 0.0027(11)
N8 0.0242(14) 0.0178(14) 0.0301(14) 0.0040(11) -0.0036(11) -0.0018(11)
N9 0.0228(14) 0.0270(15) 0.0201(13) -0.0055(11) 0.0038(10) 0.0057(11)
N10 0.0210(13) 0.0204(14) 0.0233(13) -0.0052(11) -0.0011(10) 0.0056(11)
N11A 0.0367(18) 0.0114(17) 0.043(2) 0.0041(14) 0.0181(15) -0.0089(14)
N11B 0.0367(18) 0.0114(17) 0.043(2) 0.0041(14) 0.0181(15) -0.0089(14)
N12 0.0333(16) 0.0248(15) 0.0241(14) 0.0015(11) 0.0054(12) -0.0009(12)
N13 0.0307(16) 0.0266(15) 0.0274(15) -0.0020(12) 0.0048(12) 0.0048(12)
C1 0.0307(19) 0.032(2) 0.0321(18) -0.0078(15) 0.0064(14) -0.0003(15)
C2 0.0284(18) 0.0161(16) 0.0326(17) -0.0047(13) 0.0035(14) 0.0009(13)
C3 0.0176(15) 0.0243(17) 0.0198(15) 0.0018(12) 0.0007(12) -0.0006(13)
C4 0.0244(17) 0.0198(16) 0.0254(16) 0.0034(12) -0.0019(13) -0.0044(13)
C5 0.0247(17) 0.0305(19) 0.0245(16) 0.0085(13) -0.0003(13) -0.0105(14)
C6 0.0207(16) 0.039(2) 0.0189(15) 0.0071(14) 0.0036(12) -0.0026(14)
C7 0.0210(16) 0.0294(18) 0.0183(15) 0.0051(13) 0.0019(12) 0.0001(13)
C8 0.0174(15) 0.0241(17) 0.0178(14) 0.0032(12) -0.0008(11) -0.0016(13)
C9 0.0348(19) 0.038(2) 0.0207(16) 0.0089(14) 0.0143(14) 0.0070(16)
C10A 0.025(2) 0.029(2) 0.021(2) 0.0024(16) 0.0082(16) 0.0082(18)
C10B 0.040(8) 0.060(8) 0.040(8) -0.001(7) 0.021(7) 0.007(7)
C11 0.0333(19) 0.033(2) 0.0278(17) -0.0098(14) 0.0081(14) 0.0070(15)
C12 0.0252(17) 0.0192(16) 0.0246(16) -0.0050(13) -0.0036(13) 0.0068(13)
C13 0.0261(17) 0.0179(16) 0.0194(15) -0.0003(12) -0.0018(12) 0.0009(13)
C14 0.0375(19) 0.0155(16) 0.0256(16) -0.0011(13) -0.0059(14) 0.0013(14)
C15 0.046(2) 0.0191(17) 0.0260(17) 0.0054(13) -0.0038(15) -0.0079(15)
C16 0.0381(19) 0.0255(18) 0.0182(15) 0.0026(13) 0.0035(13) -0.0053(15)
C17 0.0291(17) 0.0178(16) 0.0181(15) 0.0000(12) 0.0006(12) -0.0013(13)
C18 0.0252(16) 0.0173(16) 0.0163(14) 0.0002(12) -0.0010(12) -0.0007(13)
C19 0.0252(17) 0.039(2) 0.0150(14) -0.0015(13) 0.0055(12) -0.0022(15)
C20 0.034(2) 0.041(2) 0.0243(17) -0.0078(15) 0.0057(14) 0.0075(16)
C21 0.035(2) 0.043(2) 0.0241(17) 0.0077(15) 0.0075(14) -0.0105(17)
C22 0.0261(17) 0.0356(19) 0.0162(15) 0.0029(13) 0.0081(12) 0.0035(14)
C23 0.0275(17) 0.0181(16) 0.0178(14) 0.0030(12) 0.0016(12) 0.0017(13)
C24 0.0355(19) 0.0287(18) 0.0166(15) -0.0027(13) 0.0045(13) 0.0065(15)
C25 0.043(2) 0.0195(17) 0.0242(16) -0.0067(13) 0.0007(14) 0.0052(15)
C26 0.0353(19) 0.0150(16) 0.0253(16) 0.0014(12) -0.0018(14) -0.0008(14)
C27 0.0247(16) 0.0183(16) 0.0185(15) 0.0006(12) -0.0012(12) 0.0002(13)
C28 0.0217(16) 0.0180(16) 0.0160(14) -0.0012(12) -0.0009(11) 0.0014(12)
C29 0.0262(17) 0.0159(16) 0.0232(15) 0.0041(12) -0.0016(13) -0.0050(13)
C30 0.0316(18) 0.0246(17) 0.0212(15) 0.0050(13) 0.0072(13) -0.0065(14)
C31 0.0263(17) 0.0276(18) 0.0237(16) 0.0026(13) 0.0089(13) -0.0072(14)
C32 0.0198(16) 0.0311(18) 0.0161(14) -0.0011(13) 0.0054(12) -0.0006(13)
C33 0.0172(15) 0.0258(17) 0.0164(14) -0.0018(12) 0.0010(11) 0.0023(13)
C34 0.0221(16) 0.0321(19) 0.0196(15) -0.0052(13) 0.0034(12) 0.0051(14)
C35 0.0236(17) 0.0234(17) 0.0248(16) -0.0090(13) -0.0015(13) 0.0060(13)
C36 0.0204(16) 0.0163(16) 0.0288(16) -0.0030(12) -0.0019(12) 0.0032(12)
C37 0.0167(15) 0.0214(16) 0.0209(15) -0.0008(12) -0.0001(12) 0.0016(12)
C38 0.0157(15) 0.0188(16) 0.0184(14) -0.0002(12) -0.0001(11) 0.0019(12)
C39 0.0261(17) 0.0186(16) 0.0301(17) 0.0066(13) 0.0022(13) -0.0003(13)
C40 0.0272(18) 0.0283(18) 0.0292(17) 0.0088(14) 0.0045(13) -0.0017(14)
C41 0.0303(19) 0.038(2) 0.0297(18) 0.0040(15) 0.0109(14) -0.0033(16)
C42 0.0186(16) 0.0319(18) 0.0212(15) -0.0004(13) 0.0051(12) 0.0010(14)
C43 0.0175(15) 0.0179(16) 0.0221(15) 0.0009(12) -0.0008(12) 0.0010(12)
C44 0.0206(16) 0.0266(18) 0.0241(16) -0.0029(13) 0.0015(12) 0.0047(13)
C45 0.0244(17) 0.0182(16) 0.0335(17) -0.0060(13) -0.0021(13) 0.0054(13)
C46 0.0203(16) 0.0168(16) 0.0310(17) 0.0009(13) -0.0039(13) -0.0004(13)
C47 0.0189(15) 0.0174(15) 0.0219(15) 0.0008(12) -0.0042(12) 0.0006(12)
C48 0.0164(15) 0.0205(16) 0.0188(14) -0.0022(12) -0.0010(11) 0.0003(12)
C49 0.0202(16) 0.0157(16) 0.0267(16) 0.0066(12) -0.0042(12) -0.0036(12)
C50 0.0261(17) 0.0213(17) 0.0209(15) 0.0057(12) 0.0024(12) -0.0050(13)
C51 0.0223(16) 0.0228(17) 0.0245(15) 0.0037(13) 0.0058(12) -0.0053(13)
C52 0.0226(16) 0.0258(17) 0.0157(14) 0.0015(12) 0.0012(12) 0.0029(13)
C53 0.0217(16) 0.0199(16) 0.0182(14) 0.0020(12) -0.0007(12) 0.0016(13)
C54 0.0297(18) 0.0279(18) 0.0173(15) -0.0031(13) 0.0039(13) 0.0040(14)
C55 0.0359(19) 0.0190(17) 0.0273(17) -0.0057(13) 0.0007(14) 0.0042(14)
C56 0.0318(18) 0.0166(16) 0.0259(16) -0.0012(12) -0.0007(13) -0.0006(13)
C57 0.0245(16) 0.0196(16) 0.0214(15) 0.0002(12) 0.0015(12) 0.0014(13)
C58 0.0240(16) 0.0163(15) 0.0161(14) -0.0005(12) -0.0015(12) 0.0000(12)
C59A 0.036(4) 0.018(2) 0.0290(19) 0.0076(16) 0.001(3) -0.004(3)
C59B 0.036(4) 0.018(2) 0.0290(19) 0.0076(16) 0.001(3) -0.004(3)
C60A 0.061(3) 0.037(2) 0.021(4) 0.010(3) 0.010(3) -0.015(2)
C60B 0.061(3) 0.037(2) 0.021(4) 0.010(3) 0.010(3) -0.015(2)
C61 0.0420(18) 0.0392(19) 0.0454(18) 0.0089(15) 0.0045(15) -0.0038(15)
C62 0.0324(16) 0.0286(16) 0.0303(15) 0.0035(13) 0.0068(13) -0.0065(14)
C63 0.0232(16) 0.0260(17) 0.0191(15) -0.0023(12) -0.0003(12) 0.0009(13)
C64 0.0241(17) 0.041(2) 0.0211(16) 0.0023(14) 0.0027(13) 0.0006(15)
C65 0.0261(18) 0.051(2) 0.0222(16) -0.0068(15) 0.0031(13) 0.0071(16)
C66 0.0253(18) 0.039(2) 0.0269(17) -0.0121(15) -0.0030(14) 0.0084(15)
C67 0.0181(16) 0.0302(18) 0.0231(16) -0.0057(13) -0.0044(12) 0.0033(13)
C68 0.0177(15) 0.0280(17) 0.0156(14) -0.0015(12) -0.0029(11) 0.0029(13)
C69 0.0201(16) 0.0242(17) 0.0316(17) -0.0089(14) -0.0067(13) 0.0065(13)
C70 0.0302(18) 0.0182(17) 0.0379(19) -0.0028(14) -0.0084(14) 0.0013(14)
C71 0.0349(19) 0.0154(17) 0.040(2) 0.0042(14) -0.0069(15) -0.0009(14)
C72 0.0229(17) 0.0279(18) 0.0298(17) 0.0124(14) -0.0093(14) -0.0078(14)
C73 0.0217(17) 0.0331(19) 0.0217(15) 0.0075(13) -0.0028(12) -0.0037(14)
C74 0.0247(18) 0.046(2) 0.0257(17) 0.0130(15) -0.0028(14) -0.0069(16)
C75 0.0244(18) 0.054(2) 0.0216(16) 0.0060(16) 0.0046(13) -0.0039(16)
C76 0.0253(18) 0.044(2) 0.0186(15) -0.0024(14) -0.0007(13) 0.0050(15)
C77 0.0240(16) 0.0323(18) 0.0139(14) 0.0024(13) -0.0001(12) 0.0009(14)
C78 0.0183(16) 0.0283(17) 0.0178(14) 0.0024(12) -0.0007(12) -0.0010(13)
C79 0.0329(19) 0.0304(19) 0.0261(17) -0.0104(14) 0.0026(14) 0.0048(15)
C80 0.052(3) 0.039(2) 0.046(2) -0.0162(18) 0.0041(19) 0.0023(19)
C81 0.057(3) 0.032(2) 0.0331(19) -0.0096(16) 0.0138(17) 0.0109(18)
C82 0.047(2) 0.0192(17) 0.0298(17) -0.0067(14) 0.0074(15) 0.0040(15)
C83 0.0259(17) 0.0204(16) 0.0172(14) 0.0002(12) 0.0014(12) 0.0004(13)
C84 0.0309(18) 0.0184(16) 0.0265(16) 0.0012(13) -0.0008(13) 0.0008(14)
C85 0.0324(19) 0.0266(18) 0.0259(16) 0.0094(14) 0.0024(14) -0.0061(15)
C86 0.0297(18) 0.0297(18) 0.0174(15) 0.0020(13) 0.0054(13) -0.0048(14)
C87 0.0222(16) 0.0251(17) 0.0169(14) -0.0003(12) 0.0018(12) -0.0002(13)
C88 0.0214(16) 0.0209(16) 0.0164(14) -0.0001(12) 0.0010(12) -0.0008(13)
C89 0.0225(16) 0.0310(18) 0.0154(14) -0.0018(13) 0.0047(12) -0.0003(14)
C90 0.0261(17) 0.0283(18) 0.0246(16) -0.0068(13) 0.0064(13) 0.0067(14)
C91 0.0255(17) 0.0237(17) 0.0252(16) -0.0050(13) 0.0008(13) 0.0072(14)
C92 0.0227(16) 0.0180(16) 0.0293(17) -0.0041(13) -0.0064(13) 0.0052(13)
C93 0.0211(16) 0.0196(16) 0.0262(16) 0.0000(12) -0.0053(12) -0.0001(13)
C94 0.0240(17) 0.0194(17) 0.0395(19) 0.0000(14) -0.0080(14) -0.0020(13)
C95 0.0285(18) 0.0211(18) 0.0413(19) 0.0105(14) -0.0055(15) -0.0074(14)
C96 0.0248(17) 0.0315(19) 0.0297(17) 0.0055(14) -0.0007(14) -0.0073(14)
C97 0.0201(16) 0.0243(17) 0.0246(16) 0.0009(13) -0.0037(12) -0.0043(13)
C98 0.0182(15) 0.0197(16) 0.0243(15) 0.0010(12) -0.0042(12) -0.0028(12)
C99 0.0191(16) 0.041(2) 0.0246(16) 0.0056(14) 0.0042(13) -0.0010(14)
C100 0.0313(19) 0.046(2) 0.0361(19) 0.0001(17) 0.0135(15) 0.0046(17)

loop_
_atom_type_symbol
_atom_type_description
_atom_type_scat_dispersion_real
_atom_type_scat_dispersion_imag
_atom_type_scat_source
C C 0.0033 0.0016 'International Tables Vol C Tables 4.2.6.8 and 6.1.1.4'
H H 0.0000 0.0000 'International Tables Vol C Tables 4.2.6.8 and 6.1.1.4'
N N 0.0061 0.0033 'International Tables Vol C Tables 4.2.6.8 and 6.1.1.4'
O O 0.0106 0.0060 'International Tables Vol C Tables 4.2.6.8 and 6.1.1.4'
K K 0.2009 0.2494 'International Tables Vol C Tables 4.2.6.8 and 6.1.1.4'
Cu Cu 0.3201 1.2651 'International Tables Vol C Tables 4.2.6.8 and 6.1.1.4'

loop_
_geom_angle_atom_site_label_1
_geom_angle_atom_site_label_2
_geom_angle_atom_site_label_3
_geom_angle
O3 Cu1 O2 87.34(8)
O3 Cu1 N2 94.34(10)
O2 Cu1 N2 174.44(10)
O3 Cu1 N1 175.58(11)
O2 Cu1 N1 92.82(10)
N2 Cu1 N1 85.91(11)
O3 Cu1 K1 48.27(6)
O2 Cu1 K1 47.96(6)
N2 Cu1 K1 130.54(8)
N1 Cu1 K1 134.04(8)
O6 Cu2 O7 86.97(8)
O6 Cu2 N3 94.49(9)
O7 Cu2 N3 175.33(10)
O6 Cu2 N4 175.97(10)
O7 Cu2 N4 93.08(10)
N3 Cu2 N4 85.77(10)
O6 Cu2 K1 48.75(6)
O7 Cu2 K1 47.59(6)
N3 Cu2 K1 131.13(8)
N4 Cu2 K1 133.32(7)
O11 Cu3 O10 86.63(9)
O11 Cu3 N5 178.71(10)
O10 Cu3 N5 94.58(9)
O11 Cu3 N6 93.49(10)
O10 Cu3 N6 178.80(10)
N5 Cu3 N6 85.29(10)
O11 Cu3 K2 47.85(6)
O10 Cu3 K2 45.54(6)
N5 Cu3 K2 133.44(8)
N6 Cu3 K2 135.12(8)
O14 Cu4 O15 89.55(9)
O14 Cu4 N8 175.20(10)
O15 Cu4 N8 93.45(10)
O14 Cu4 N7 93.23(10)
O15 Cu4 N7 174.36(10)
N8 Cu4 N7 84.11(12)
O14 Cu4 K3B 44.76(8)
O15 Cu4 K3B 51.73(9)
N8 Cu4 K3B 135.83(10)
N7 Cu4 K3B 132.85(10)
O14 Cu4 K3A 41.82(6)
O15 Cu4 K3A 63.64(6)
N8 Cu4 K3A 137.12(8)
N7 Cu4 K3A 121.39(8)
O14 Cu4 K2 69.03(6)
O15 Cu4 K2 42.02(6)
N8 Cu4 K2 115.63(8)
N7 Cu4 K2 135.04(7)
K3B Cu4 K2 59.20(7)
K3A Cu4 K2 72.25(2)
O18 Cu5 O19 87.51(9)
O18 Cu5 N10 177.73(10)
O19 Cu5 N10 94.50(10)
O18 Cu5 N9 93.11(10)
O19 Cu5 N9 178.51(10)
N10 Cu5 N9 84.85(11)
O18 Cu5 K3A 50.50(7)
O19 Cu5 K3A 45.69(6)
N10 Cu5 K3A 131.77(8)
N9 Cu5 K3A 135.56(8)
O2 K1 O7 174.40(7)
O2 K1 O3 59.11(6)
O7 K1 O3 126.23(7)
O2 K1 O6 126.83(6)
O7 K1 O6 58.18(6)
O3 K1 O6 79.41(7)
O2 K1 O8 120.77(6)
O7 K1 O8 53.70(6)
O3 K1 O8 173.35(6)
O6 K1 O8 104.22(6)
O2 K1 O1 53.18(6)
O7 K1 O1 121.53(6)
O3 K1 O1 104.07(6)
O6 K1 O1 173.93(6)
O8 K1 O1 72.84(6)
O2 K1 O4 103.42(6)
O7 K1 O4 80.53(6)
O3 K1 O4 52.18(6)
O6 K1 O4 68.47(6)
O8 K1 O4 123.61(6)
O1 K1 O4 117.59(6)
O2 K1 O5 81.57(6)
O7 K1 O5 101.72(6)
O3 K1 O5 68.95(6)
O6 K1 O5 51.48(6)
O8 K1 O5 117.69(6)
O1 K1 O5 124.80(6)
O4 K1 O5 100.78(6)
O2 K1 Cu1 32.30(4)
O7 K1 Cu1 153.23(5)
O3 K1 Cu1 31.95(4)
O6 K1 Cu1 95.87(5)
O8 K1 Cu1 150.48(4)
O1 K1 Cu1 85.00(4)
O4 K1 Cu1 83.72(4)
O5 K1 Cu1 60.22(4)
O2 K1 Cu2 153.79(5)
O7 K1 Cu2 31.81(4)
O3 K1 Cu2 95.58(5)
O6 K1 Cu2 31.72(4)
O8 K1 Cu2 85.18(4)
O1 K1 Cu2 150.40(4)
O4 K1 Cu2 59.28(4)
O5 K1 Cu2 82.77(4)
Cu1 K1 Cu2 121.68(2)
O21A K2 O10 171.99(10)
O21B K2 O10 173.0(3)
O21A K2 O15 94.96(10)
O21B K2 O15 106.0(3)
O10 K2 O15 79.01(6)
O21A K2 O11 131.30(10)
O21B K2 O11 125.4(3)
O10 K2 O11 56.17(6)
O15 K2 O11 106.34(6)
O21A K2 O16 79.35(11)
O21B K2 O16 85.8(3)
O10 K2 O16 101.18(6)
O15 K2 O16 55.69(6)
O11 K2 O16 77.80(6)
O21A K2 O12A 83.01(18)
O21B K2 O12A 74.4(4)
O10 K2 O12A 105.00(17)
O15 K2 O12A 140.4(2)
O11 K2 O12A 52.80(17)
O16 K2 O12A 85.3(2)
O21A K2 O9 120.88(10)
O21B K2 O9 120.6(3)
O10 K2 O9 54.03(6)
O15 K2 O9 86.93(6)
O11 K2 O9 103.86(6)
O16 K2 O9 140.29(6)
O12A K2 O9 128.0(2)
O21A K2 O12B 85.1(10)
O21B K2 O12B 76.3(10)
O10 K2 O12B 102.9(10)
O15 K2 O12B 142.1(13)
O11 K2 O12B 51.5(10)
O16 K2 O12B 87.4(14)
O9 K2 O12B 125.3(13)
O21A K2 C78 108.51(11)
O21B K2 C78 118.8(3)
O10 K2 C78 67.67(7)
O15 K2 C78 23.34(7)
O11 K2 C78 83.24(7)
O16 K2 C78 44.62(7)
O12A K2 C78 121.3(2)
O9 K2 C78 95.74(7)
O12B K2 C78 122.3(13)
O21A K2 C77 101.57(11)
O21B K2 C77 109.1(3)
O10 K2 C77 77.87(7)
O15 K2 C77 44.27(7)
O11 K2 C77 69.35(7)
O16 K2 C77 24.11(7)
O12A K2 C77 97.1(2)
O9 K2 C77 118.54(7)
O12B K2 C77 98.4(13)
C78 K2 C77 24.93(8)
O21B K2 N11B 19.32(16)
O10 K2 N11B 167.58(16)
O15 K2 N11B 90.32(15)
O11 K2 N11B 122.33(18)
O16 K2 N11B 67.22(17)
O12A K2 N11B 79.2(2)
O9 K2 N11B 132.42(18)
O12B K2 N11B 81.6(11)
C78 K2 N11B 100.08(16)
C77 K2 N11B 90.07(17)
O13 K3A O14 57.53(6)
O13 K3A O19 95.55(7)
O14 K3A O19 74.72(6)
O13 K3A O22A 74.81(10)
O14 K3A O22A 113.63(9)
O19 K3A O22A 158.44(9)
O13 K3A O18 72.98(7)
O14 K3A O18 102.49(6)
O19 K3A O18 53.98(6)
O22A K3A O18 104.48(9)
O13 K3A O20 138.96(7)
O14 K3A O20 86.70(6)
O19 K3A O20 52.32(6)
O22A K3A O20 144.09(10)
O18 K3A O20 99.03(6)
O13 K3A O17 85.21(6)
O14 K3A O17 140.48(6)
O19 K3A O17 98.57(7)
O22A K3A O17 61.94(8)
O18 K3A O17 49.06(6)
O20 K3A O17 120.45(6)
O13 K3A C68 44.02(7)
O14 K3A C68 22.22(7)
O19 K3A C68 65.16(7)
O22A K3A C68 114.70(10)
O18 K3A C68 80.94(7)
O20 K3A C68 95.37(7)
O17 K3A C68 119.60(7)
O13 K3A O21A 61.01(9)
O14 K3A O21A 76.28(8)
O19 K3A O21A 149.72(8)
O22A K3A O21A 39.23(9)
O18 K3A O21A 125.95(9)
O20 K3A O21A 134.15(9)
O17 K3A O21A 98.18(8)
C68 K3A O21A 84.62(8)
O13 K3A C63 22.68(7)
O14 K3A C63 43.88(7)
O19 K3A C63 74.51(7)
O22A K3A C63 97.48(10)
O18 K3A C63 67.21(7)
O20 K3A C63 116.67(7)
O17 K3A C63 96.61(7)
C68 K3A C63 24.51(7)
O21A K3A C63 78.64(9)
O13 K3A Cu5 73.29(5)
O14 K3A Cu5 78.43(5)
O19 K3A Cu5 28.99(4)
O22A K3A Cu5 130.46(8)
O18 K3A Cu5 29.50(4)
O20 K3A Cu5 80.86(5)
O17 K3A Cu5 78.48(4)
C68 K3A Cu5 59.91(5)
O21A K3A Cu5 134.28(8)
C63 K3A Cu5 56.93(5)
O13 K3A Cu4 84.96(5)
O14 K3A Cu4 27.56(4)
O19 K3A Cu4 71.55(5)
O22A K3A Cu4 125.38(8)
O18 K3A Cu4 117.23(5)
O20 K3A Cu4 62.57(4)
O17 K3A Cu4 165.29(5)
C68 K3A Cu4 46.70(5)
O21A K3A Cu4 86.57(6)
C63 K3A Cu4 70.56(6)
Cu5 K3A Cu4 88.21(2)
O22B K3B N11B 28.38(18)
O22B K3B O14 133.3(5)
N11B K3B O14 114.3(3)
O22B K3B O13 82.7(5)
N11B K3B O13 81.3(2)
O14 K3B O13 56.94(9)
O22B K3B O24B 97.1(4)
N11B K3B O24B 124.8(4)
O14 K3B O24B 115.3(3)
O13 K3B O24B 107.0(3)
O22B K3B O15 132.8(4)
N11B K3B O15 106.6(2)
O14 K3B O15 57.65(10)
O13 K3B O15 110.55(14)
O24B K3B O15 119.5(3)
O22B K3B O21B 49.4(3)
N11B K3B O21B 23.04(18)
O14 K3B O21B 91.6(2)
O13 K3B O21B 69.7(3)
O24B K3B O21B 146.2(4)
O15 K3B O21B 91.6(3)
O22B K3B O23B 26.8(4)
N11B K3B O23B 18.1(2)
O14 K3B O23B 130.3(3)
O13 K3B O23B 98.1(3)
O24B K3B O23B 113.0(4)
O15 K3B O23B 106.5(3)
O21B K3B O23B 39.08(15)
O22B K3B O16 88.4(4)
N11B K3B O16 70.4(2)
O14 K3B O16 102.36(14)
O13 K3B O16 133.57(16)
O24B K3B O16 119.3(3)
O15 K3B O16 48.98(9)
O21B K3B O16 70.1(3)
O23B K3B O16 62.0(3)
O22B K3B O20 144.0(4)
N11B K3B O20 158.3(3)
O14 K3B O20 81.57(11)
O13 K3B O20 120.37(15)
O24B K3B O20 51.8(3)
O15 K3B O20 68.47(9)
O21B K3B O20 159.6(3)
O23B K3B O20 140.8(2)
O16 K3B O20 92.47(10)
O22B K3B Cu4 152.3(4)
N11B K3B Cu4 124.5(3)
O14 K3B Cu4 30.16(6)
O13 K3B Cu4 87.08(10)
O24B K3B Cu4 110.5(3)
O15 K3B Cu4 31.28(6)
O21B K3B Cu4 103.0(2)
O23B K3B Cu4 132.2(3)
O16 K3B Cu4 80.14(9)
O20 K3B Cu4 62.35(7)
O22B K3B K2 90.4(3)
N11B K3B K2 62.1(2)
O14 K3B K2 67.50(10)
O13 K3B K2 87.53(11)
O24B K3B K2 164.3(3)
O15 K3B K2 47.50(8)
O21B K3B K2 44.2(3)
O23B K3B K2 69.3(2)
O16 K3B K2 46.89(7)
O20 K3B K2 115.95(11)
Cu4 K3B K2 63.42(7)
C3 O1 C2 116.5(2)
C3 O1 K1 111.90(16)
C2 O1 K1 130.15(17)
C8 O2 Cu1 127.65(19)
C8 O2 K1 127.77(18)
Cu1 O2 K1 99.74(8)
C18 O3 Cu1 126.39(18)
C18 O3 K1 126.85(18)
Cu1 O3 K1 99.78(8)
C17 O4 C19 117.0(2)
C17 O4 K1 111.14(16)
C19 O4 K1 130.45(18)
C23 O5 C22 116.6(2)
C23 O5 K1 112.00(16)
C22 O5 K1 129.65(18)
C28 O6 Cu2 126.09(18)
C28 O6 K1 127.82(18)
Cu2 O6 K1 99.54(8)
C38 O7 Cu2 127.79(18)
C38 O7 K1 124.04(18)
Cu2 O7 K1 100.60(8)
C37 O8 C39 116.8(2)
C37 O8 K1 112.01(16)
C39 O8 K1 128.94(17)
C43 O9 C42 116.7(2)
C43 O9 K2 117.88(16)
C42 O9 K2 117.48(17)
C48 O10 Cu3 125.86(18)
C48 O10 K2 126.49(18)
Cu3 O10 K2 104.64(8)
C58 O11 Cu3 125.83(18)
C58 O11 K2 118.95(18)
Cu3 O11 K2 102.05(8)
C57 O12A C59A 117.2(8)
C57 O12A K2 113.8(3)
C59A O12A K2 120.3(5)
C57 O12B C59B 118(5)
C57 O12B K2 103(2)
C59B O12B K2 126(4)
C63 O13 C62 118.4(2)
C63 O13 K3A 108.17(17)
C62 O13 K3A 125.19(18)
C63 O13 K3B 116.82(19)
C62 O13 K3B 123.70(19)
C68 O14 Cu4 126.80(19)
C68 O14 K3B 120.7(2)
Cu4 O14 K3B 105.09(11)
C68 O14 K3A 105.73(17)
Cu4 O14 K3A 110.61(8)
C78 O15 Cu4 126.39(19)
C78 O15 K2 99.86(17)
Cu4 O15 K2 110.49(8)
C78 O15 K3B 130.91(19)
Cu4 O15 K3B 96.99(11)
K2 O15 K3B 82.28(10)
C77 O16 C79 116.2(2)
C77 O16 K2 98.05(16)
C79 O16 K2 128.79(18)
C77 O16 K3B 114.71(18)
C79 O16 K3B 118.25(19)
K2 O16 K3B 73.52(8)
C83 O17 C82 116.7(2)
C83 O17 K3A 110.23(16)
C82 O17 K3A 119.35(19)
C88 O18 Cu5 125.32(18)
C88 O18 K3A 118.33(18)
Cu5 O18 K3A 100.00(8)
C98 O19 Cu5 125.71(19)
C98 O19 K3A 124.79(18)
Cu5 O19 K3A 105.33(8)
C97 O20 C99 116.8(2)
C97 O20 K3A 116.64(17)
C99 O20 K3A 117.82(18)
C97 O20 K3B 123.00(18)
C99 O20 K3B 104.10(18)
N11A O21A K2 161.1(3)
N11A O21A K3A 90.1(2)
K2 O21A K3A 99.17(11)
N11B O21B K2 116.8(8)
N11B O21B K3B 53.6(6)
K2 O21B K3B 79.9(4)
N11A O22A K3A 111.3(2)
N11B O22B K3B 101.8(8)
O23B O22B K3B 121.6(9)
N11B O23B O22B 46.1(6)
N11B O23B K3B 44.2(6)
C9 N1 C10B 117.5(3)
C9 N1 C10A 120.3(3)
C9 N1 Cu1 126.8(2)
C10B N1 Cu1 109.5(6)
C10A N1 Cu1 111.7(2)
C12 N2 C11 121.0(3)
C12 N2 Cu1 126.2(2)
C11 N2 Cu1 112.8(2)
C29 N3 C30 121.5(3)
C29 N3 Cu2 125.9(2)
C30 N3 Cu2 112.58(19)
C32 N4 C31 121.8(3)
C32 N4 Cu2 126.6(2)
C31 N4 Cu2 111.11(19)
C49 N5 C50 120.5(2)
C49 N5 Cu3 126.2(2)
C50 N5 Cu3 113.31(19)
C52 N6 C51 121.2(3)
C52 N6 Cu3 126.6(2)
C51 N6 Cu3 112.27(19)
C69 N7 C70 119.7(3)
C69 N7 Cu4 126.5(2)
C70 N7 Cu4 113.7(2)
C72 N8 C71 120.1(3)
C72 N8 Cu4 126.3(2)
C71 N8 Cu4 113.6(2)
C89 N9 C90 120.7(3)
C89 N9 Cu5 126.7(2)
C90 N9 Cu5 112.6(2)
C92 N10 C91 120.6(3)
C92 N10 Cu5 125.8(2)
C91 N10 Cu5 113.5(2)
O23A N11A O22A 117.5(3)
O23A N11A O21A 125.4(4)
O22A N11A O21A 117.0(4)
O23B N11B O22B 92.5(12)
O23B N11B O21B 126.1(6)
O22B N11B O21B 141.3(12)
O23B N11B K3B 117.7(7)
O22B N11B K3B 49.8(7)
O21B N11B K3B 103.3(7)
O23B N11B K2 113.9(7)
O22B N11B K2 125.4(7)
K3B N11B K2 75.6(2)
O27B N12 O25B 119.2(6)
O25A N12 O26A 117.2(5)
O27B N12 O26B 121.5(5)
O25B N12 O26B 118.9(5)
O25A N12 O27A 117.8(5)
O26A N12 O27A 123.1(4)
O29A N13 O30A 117.1(4)
O28B N13 O30B 120.7(9)
O29A N13 O28A 119.2(4)
O30A N13 O28A 122.1(4)
O28B N13 O29B 121.0(8)
O30B N13 O29B 115.5(7)
C2 C1 H1A 109.5
C2 C1 H1B 109.5
H1A C1 H1B 109.5
C2 C1 H1C 109.5
H1A C1 H1C 109.5
H1B C1 H1C 109.5
O1 C2 C1 107.8(2)
O1 C2 H2A 110.1
C1 C2 H2A 110.1
O1 C2 H2B 110.1
C1 C2 H2B 110.1
H2A C2 H2B 108.5
C4 C3 O1 124.4(3)
C4 C3 C8 121.8(3)
O1 C3 C8 113.7(3)
C3 C4 C5 119.5(3)
C3 C4 H4 120.2
C5 C4 H4 120.2
C6 C5 C4 120.2(3)
C6 C5 H5 119.9
C4 C5 H5 119.9
C5 C6 C7 121.4(3)
C5 C6 H6 119.3
C7 C6 H6 119.3
C6 C7 C8 119.6(3)
C6 C7 C9 118.3(3)
C8 C7 C9 122.0(3)
O2 C8 C7 124.9(3)
O2 C8 C3 117.7(3)
C7 C8 C3 117.4(3)
N1 C9 C7 125.7(3)
N1 C9 H9 117.2
C7 C9 H9 117.2
N1 C10A C11 106.6(3)
N1 C10A H10B 110.4
C11 C10A H10B 110.4
N1 C10A H10A 110.4
C11 C10A H10A 110.4
H10B C10A H10A 108.6
N1 C10B C11 108.9(4)
N1 C10B H10C 109.9
C11 C10B H10C 109.9
N1 C10B H10D 109.9
C11 C10B H10D 109.9
H10C C10B H10D 108.3
N2 C11 C10B 111.0(5)
N2 C11 C10A 108.7(3)
N2 C11 H11A 110.0
C10B C11 H11A 134.8
C10A C11 H11A 110.0
N2 C11 H11B 110.0
C10B C11 H11B 74.5
C10A C11 H11B 110.0
H11A C11 H11B 108.3
N2 C12 C13 124.9(3)
N2 C12 H12 117.6
C13 C12 H12 117.6
C14 C13 C18 120.2(3)
C14 C13 C12 117.5(3)
C18 C13 C12 122.3(3)
C15 C14 C13 120.8(3)
C15 C14 H14 119.6
C13 C14 H14 119.6
C14 C15 C16 119.7(3)
C14 C15 H15 120.1
C16 C15 H15 120.1
C17 C16 C15 120.8(3)
C17 C16 H16 119.6
C15 C16 H16 119.6
O4 C17 C16 125.3(3)
O4 C17 C18 113.9(2)
C16 C17 C18 120.9(3)
O3 C18 C13 125.4(3)
O3 C18 C17 117.0(3)
C13 C18 C17 117.6(3)
O4 C19 C20 106.7(3)
O4 C19 H19A 110.4
C20 C19 H19A 110.4
O4 C19 H19B 110.4
C20 C19 H19B 110.4
H19A C19 H19B 108.6
C19 C20 H20A 109.5
C19 C20 H20B 109.5
H20A C20 H20B 109.5
C19 C20 H20C 109.5
H20A C20 H20C 109.5
H20B C20 H20C 109.5
C22 C21 H21A 109.5
C22 C21 H21B 109.5
H21A C21 H21B 109.5
C22 C21 H21C 109.5
H21A C21 H21C 109.5
H21B C21 H21C 109.5
O5 C22 C21 106.5(2)
O5 C22 H22A 110.4
C21 C22 H22A 110.4
O5 C22 H22B 110.4
C21 C22 H22B 110.4
H22A C22 H22B 108.6
C24 C23 O5 125.5(3)
C24 C23 C28 121.1(3)
O5 C23 C28 113.4(2)
C23 C24 C25 120.5(3)
C23 C24 H24 119.8
C25 C24 H24 119.8
C26 C25 C24 120.0(3)
C26 C25 H25 120.0
C24 C25 H25 120.0
C25 C26 C27 121.0(3)
C25 C26 H26 119.5
C27 C26 H26 119.5
C26 C27 C28 120.1(3)
C26 C27 C29 117.7(3)
C28 C27 C29 122.2(3)
O6 C28 C27 125.6(3)
O6 C28 C23 117.1(3)
C27 C28 C23 117.3(3)
N3 C29 C27 125.0(3)
N3 C29 H29 117.5
C27 C29 H29 117.5
N3 C30 C31 107.9(2)
N3 C30 H30A 110.1
C31 C30 H30A 110.1
N3 C30 H30B 110.1
C31 C30 H30B 110.1
H30A C30 H30B 108.4
N4 C31 C30 108.3(2)
N4 C31 H31A 110.0
C30 C31 H31A 110.0
N4 C31 H31B 110.0
C30 C31 H31B 110.0
H31A C31 H31B 108.4
N4 C32 C33 125.6(3)
N4 C32 H32 117.2
C33 C32 H32 117.2
C34 C33 C38 119.2(3)
C34 C33 C32 119.0(3)
C38 C33 C32 121.7(3)
C35 C34 C33 121.8(3)
C35 C34 H34 119.1
C33 C34 H34 119.1
C34 C35 C36 119.6(3)
C34 C35 H35 120.2
C36 C35 H35 120.2
C37 C36 C35 120.2(3)
C37 C36 H36 119.9
C35 C36 H36 119.9
C36 C37 O8 125.3(3)
C36 C37 C38 121.3(3)
O8 C37 C38 113.3(2)
O7 C38 C33 125.1(3)
O7 C38 C37 117.3(3)
C33 C38 C37 117.6(3)
O8 C39 C40 107.8(2)
O8 C39 H39A 110.2
C40 C39 H39A 110.2
O8 C39 H39B 110.2
C40 C39 H39B 110.2
H39A C39 H39B 108.5
C39 C40 H40A 109.5
C39 C40 H40B 109.5
H40A C40 H40B 109.5
C39 C40 H40C 109.5
H40A C40 H40C 109.5
H40B C40 H40C 109.5
C42 C41 H41A 109.5
C42 C41 H41B 109.5
H41A C41 H41B 109.5
C42 C41 H41C 109.5
H41A C41 H41C 109.5
H41B C41 H41C 109.5
O9 C42 C41 107.2(2)
O9 C42 H42A 110.3
C41 C42 H42A 110.3
O9 C42 H42B 110.3
C41 C42 H42B 110.3
H42A C42 H42B 108.5
C44 C43 O9 125.1(3)
C44 C43 C48 121.2(3)
O9 C43 C48 113.6(2)
C43 C44 C45 120.4(3)
C43 C44 H44 119.8
C45 C44 H44 119.8
C46 C45 C44 120.1(3)
C46 C45 H45 119.9
C44 C45 H45 119.9
C45 C46 C47 120.9(3)
C45 C46 H46 119.6
C47 C46 H46 119.6
C46 C47 C48 120.0(3)
C46 C47 C49 117.3(3)
C48 C47 C49 122.6(3)
O10 C48 C47 125.5(3)
O10 C48 C43 117.4(3)
C47 C48 C43 117.2(3)
N5 C49 C47 124.7(3)
N5 C49 H49 117.6
C47 C49 H49 117.6
N5 C50 C51 108.3(2)
N5 C50 H50A 110.0
C51 C50 H50A 110.0
N5 C50 H50B 110.0
C51 C50 H50B 110.0
H50A C50 H50B 108.4
N6 C51 C50 108.3(2)
N6 C51 H51A 110.0
C50 C51 H51A 110.0
N6 C51 H51B 110.0
C50 C51 H51B 110.0
H51A C51 H51B 108.4
N6 C52 C53 124.2(3)
N6 C52 H52 117.9
C53 C52 H52 117.9
C54 C53 C58 119.5(3)
C54 C53 C52 118.1(3)
C58 C53 C52 122.2(3)
C55 C54 C53 121.2(3)
C55 C54 H54 119.4
C53 C54 H54 119.4
C54 C55 C56 120.0(3)
C54 C55 H55 120.0
C56 C55 H55 120.0
C57 C56 C55 120.4(3)
C57 C56 H56 119.8
C55 C56 H56 119.8
O12B C57 C56 122(2)
C56 C57 O12A 126.1(4)
O12B C57 C58 116(2)
C56 C57 C58 121.1(3)
O12A C57 C58 112.8(4)
O11 C58 C57 117.2(3)
O11 C58 C53 125.3(3)
C57 C58 C53 117.5(3)
O12A C59A C60A 109.0(8)
O12A C59A H59A 109.9
C60A C59A H59A 109.9
O12A C59A H59B 109.9
C60A C59A H59B 109.9
H59A C59A H59B 108.3
O12B C59B C60B 97(5)
C62 C61 H61A 109.5
C62 C61 H61B 109.5
H61A C61 H61B 109.5
C62 C61 H61C 109.5
H61A C61 H61C 109.5
H61B C61 H61C 109.5
O13 C62 C61 111.3(3)
O13 C62 H62A 109.4
C61 C62 H62A 109.4
O13 C62 H62B 109.4
C61 C62 H62B 109.4
H62A C62 H62B 108.0
O13 C63 C64 124.8(3)
O13 C63 C68 114.1(3)
C64 C63 C68 121.1(3)
O13 C63 K3A 49.14(13)
C64 C63 K3A 143.4(2)
C68 C63 K3A 77.04(16)
C63 C64 C65 121.4(3)
C63 C64 H64 119.3
C65 C64 H64 119.3
C66 C65 C64 119.4(3)
C66 C65 H65 120.3
C64 C65 H65 120.3
C65 C66 C67 121.2(3)
C65 C66 H66 119.4
C67 C66 H66 119.4
C68 C67 C66 120.1(3)
C68 C67 C69 122.9(3)
C66 C67 C69 116.9(3)
O14 C68 C67 124.8(3)
O14 C68 C63 118.4(3)
C67 C68 C63 116.8(3)
O14 C68 K3A 52.05(14)
C67 C68 K3A 144.69(19)
C63 C68 K3A 78.46(17)
N7 C69 C67 125.3(3)
N7 C69 H69 117.3
C67 C69 H69 117.3
N7 C70 C71 108.8(3)
N7 C70 H70A 109.9
C71 C70 H70A 109.9
N7 C70 H70B 109.9
C71 C70 H70B 109.9
H70A C70 H70B 108.3
N8 C71 C70 108.8(3)
N8 C71 H71A 109.9
C70 C71 H71A 109.9
N8 C71 H71B 109.9
C70 C71 H71B 109.9
H71A C71 H71B 108.3
N8 C72 C73 125.8(3)
N8 C72 H72 117.1
C73 C72 H72 117.1
C74 C73 C78 120.6(3)
C74 C73 C72 116.7(3)
C78 C73 C72 122.7(3)
C75 C74 C73 120.9(3)
C75 C74 H74 119.6
C73 C74 H74 119.6
C74 C75 C76 119.6(3)
C74 C75 H75 120.2
C76 C75 H75 120.2
C77 C76 C75 121.1(3)
C77 C76 H76 119.5
C75 C76 H76 119.5
O16 C77 C76 124.0(3)
O16 C77 C78 114.7(3)
C76 C77 C78 121.3(3)
O16 C77 K2 57.84(13)
C76 C77 K2 136.2(2)
C78 C77 K2 75.43(16)
O15 C78 C73 125.0(3)
O15 C78 C77 118.4(3)
C73 C78 C77 116.5(3)
O15 C78 K2 56.80(14)
C73 C78 K2 136.9(2)
C77 C78 K2 79.64(17)
O16 C79 C80 107.9(3)
O16 C79 H79A 110.1
C80 C79 H79A 110.1
O16 C79 H79B 110.1
C80 C79 H79B 110.1
H79A C79 H79B 108.4
C79 C80 H80A 109.5
C79 C80 H80B 109.5
H80A C80 H80B 109.5
C79 C80 H80C 109.5
H80A C80 H80C 109.5
H80B C80 H80C 109.5
C82 C81 H81A 109.5
C82 C81 H81B 109.5
H81A C81 H81B 109.5
C82 C81 H81C 109.5
H81A C81 H81C 109.5
H81B C81 H81C 109.5
O17 C82 C81 107.4(3)
O17 C82 H82A 110.2
C81 C82 H82A 110.2
O17 C82 H82B 110.2
C81 C82 H82B 110.2
H82A C82 H82B 108.5
C84 C83 O17 125.0(3)
C84 C83 C88 121.8(3)
O17 C83 C88 113.3(2)
C83 C84 C85 120.0(3)
C83 C84 H84 120.0
C85 C84 H84 120.0
C86 C85 C84 119.8(3)
C86 C85 H85 120.1
C84 C85 H85 120.1
C85 C86 C87 121.3(3)
C85 C86 H86 119.3
C87 C86 H86 119.3
C86 C87 C88 119.9(3)
C86 C87 C89 117.9(3)
C88 C87 C89 122.1(3)
O18 C88 C83 117.3(3)
O18 C88 C87 125.7(3)
C83 C88 C87 117.0(3)
N9 C89 C87 124.0(3)
N9 C89 H89 118.0
C87 C89 H89 118.0
N9 C90 C91 108.4(2)
N9 C90 H90A 110.0
C91 C90 H90A 110.0
N9 C90 H90B 110.0
C91 C90 H90B 110.0
H90A C90 H90B 108.4
N10 C91 C90 108.4(2)
N10 C91 H91A 110.0
C90 C91 H91A 110.0
N10 C91 H91B 110.0
C90 C91 H91B 110.0
H91A C91 H91B 108.4
N10 C92 C93 125.4(3)
N10 C92 H92 117.3
C93 C92 H92 117.3
C94 C93 C98 120.0(3)
C94 C93 C92 117.2(3)
C98 C93 C92 122.7(3)
C95 C94 C93 121.1(3)
C95 C94 H94 119.4
C93 C94 H94 119.4
C94 C95 C96 119.7(3)
C94 C95 H95 120.2
C96 C95 H95 120.2
C97 C96 C95 120.9(3)
C97 C96 H96 119.6
C95 C96 H96 119.6
O20 C97 C96 125.1(3)
O20 C97 C98 114.2(3)
C96 C97 C98 120.7(3)
O19 C98 C93 125.3(3)
O19 C98 C97 117.3(3)
C93 C98 C97 117.5(3)
O20 C99 C100 107.1(3)
O20 C99 H99A 110.3
C100 C99 H99A 110.3
O20 C99 H99B 110.3
C100 C99 H99B 110.3
H99A C99 H99B 108.6
C99 C100 H10E 109.5
C99 C100 H10F 109.5
H10E C100 H10F 109.5
C99 C100 H10G 109.5
H10E C100 H10G 109.5
H10F C100 H10G 109.5

loop_
_geom_bond_atom_site_label_1
_geom_bond_atom_site_label_2
_geom_bond_distance
Cu1 O3 1.890(2)
Cu1 O2 1.908(2)
Cu1 N2 1.923(3)
Cu1 N1 1.945(3)
Cu1 K1 3.5191(8)
Cu2 O6 1.8876(19)
Cu2 O7 1.899(2)
Cu2 N3 1.926(2)
Cu2 N4 1.948(2)
Cu2 K1 3.5410(8)
Cu3 O11 1.898(2)
Cu3 O10 1.901(2)
Cu3 N5 1.927(2)
Cu3 N6 1.938(2)
Cu3 K2 3.6995(8)
Cu4 O14 1.915(2)
Cu4 O15 1.925(2)
Cu4 N8 1.945(3)
Cu4 N7 1.946(3)
Cu4 K3B 3.680(4)
Cu4 K3A 3.8728(10)
Cu4 K2 3.9068(8)
Cu5 O18 1.901(2)
Cu5 O19 1.910(2)
Cu5 N10 1.936(2)
Cu5 N9 1.939(3)
Cu5 K3A 3.8021(11)
K1 O2 2.652(2)
K1 O7 2.660(2)
K1 O3 2.665(2)
K1 O6 2.699(2)
K1 O8 3.003(2)
K1 O1 3.078(2)
K1 O4 3.133(2)
K1 O5 3.166(2)
K2 O21A 2.604(4)
K2 O21B 2.657(15)
K2 O10 2.729(2)
K2 O15 2.792(2)
K2 O11 2.804(2)
K2 O16 2.857(2)
K2 O12A 2.951(8)
K2 O9 2.968(2)
K2 O12B 3.19(6)
K2 C78 3.287(3)
K2 C77 3.341(3)
K2 N11B 3.422(9)
K3A O13 2.696(2)
K3A O14 2.759(2)
K3A O19 2.821(2)
K3A O22A 2.958(4)
K3A O18 2.979(2)
K3A O20 3.062(2)
K3A O17 3.202(2)
K3A C68 3.368(3)
K3A O21A 3.383(4)
K3A C63 3.386(3)
K3B O22B 2.038(15)
K3B N11B 2.610(10)
K3B O14 2.683(4)
K3B O13 2.820(4)
K3B O24B 2.845(15)
K3B O15 2.910(5)
K3B O21B 3.154(15)
K3B O23B 3.317(14)
K3B O16 3.375(5)
K3B O20 3.389(4)
O1 C3 1.386(3)
O1 C2 1.443(3)
O2 C8 1.304(4)
O3 C18 1.309(3)
O4 C17 1.371(4)
O4 C19 1.440(3)
O5 C23 1.377(4)
O5 C22 1.440(3)
O6 C28 1.310(3)
O7 C38 1.306(3)
O8 C37 1.378(3)
O8 C39 1.441(3)
O9 C43 1.380(4)
O9 C42 1.444(3)
O10 C48 1.306(3)
O11 C58 1.309(3)
O12A C57 1.382(12)
O12A C59A 1.447(5)
O12B C57 1.34(7)
O12B C59B 1.420(10)
O13 C63 1.374(4)
O13 C62 1.452(4)
O14 C68 1.323(4)
O15 C78 1.322(4)
O16 C77 1.378(4)
O16 C79 1.449(4)
O17 C83 1.381(4)
O17 C82 1.436(4)
O18 C88 1.310(4)
O19 C98 1.313(4)
O20 C97 1.369(4)
O20 C99 1.450(4)
O21A N11A 1.273(3)
O21B N11B 1.269(4)
O22A N11A 1.268(3)
O22B N11B 1.268(4)
O22B O23B 1.759(18)
O23A N11A 1.167(4)
O23B N11B 1.165(5)
O25A N12 1.239(7)
O25B N12 1.241(8)
O26A N12 1.253(7)
O26B N12 1.265(8)
O27A N12 1.293(7)
O27B N12 1.196(8)
O28A N13 1.281(6)
O28B N13 1.178(13)
O29A N13 1.223(5)
O29B N13 1.337(9)
O30A N13 1.259(7)
O30B N13 1.267(14)
N1 C9 1.278(4)
N1 C10B 1.472(3)
N1 C10A 1.490(5)
N2 C12 1.289(4)
N2 C11 1.476(4)
N3 C29 1.287(4)
N3 C30 1.471(4)
N4 C32 1.280(4)
N4 C31 1.475(4)
N5 C49 1.286(4)
N5 C50 1.480(4)
N6 C52 1.276(4)
N6 C51 1.475(4)
N7 C69 1.290(4)
N7 C70 1.473(4)
N8 C72 1.286(4)
N8 C71 1.470(4)
N9 C89 1.276(4)
N9 C90 1.475(4)
N10 C92 1.284(4)
N10 C91 1.478(4)
C1 C2 1.509(4)
C1 H1A 0.9800
C1 H1B 0.9800
C1 H1C 0.9800
C2 H2A 0.9900
C2 H2B 0.9900
C3 C4 1.378(4)
C3 C8 1.426(4)
C4 C5 1.413(4)
C4 H4 0.9500
C5 C6 1.366(5)
C5 H5 0.9500
C6 C7 1.411(4)
C6 H6 0.9500
C7 C8 1.426(4)
C7 C9 1.439(5)
C9 H9 0.9500
C10A C11 1.550(5)
C10A H10B 0.9900
C10A H10A 0.9900
C10B C11 1.525(3)
C10B H10C 0.9900
C10B H10D 0.9900
C11 H11A 0.9900
C11 H11B 0.9900
C12 C13 1.451(4)
C12 H12 0.9500
C13 C14 1.410(4)
C13 C18 1.419(4)
C14 C15 1.382(5)
C14 H14 0.9500
C15 C16 1.400(5)
C15 H15 0.9500
C16 C17 1.379(4)
C16 H16 0.9500
C17 C18 1.432(4)
C19 C20 1.503(5)
C19 H19A 0.9900
C19 H19B 0.9900
C20 H20A 0.9800
C20 H20B 0.9800
C20 H20C 0.9800
C21 C22 1.508(5)
C21 H21A 0.9800
C21 H21B 0.9800
C21 H21C 0.9800
C22 H22A 0.9900
C22 H22B 0.9900
C23 C24 1.375(4)
C23 C28 1.438(4)
C24 C25 1.402(5)
C24 H24 0.9500
C25 C26 1.372(5)
C25 H25 0.9500
C26 C27 1.412(4)
C26 H26 0.9500
C27 C28 1.416(4)
C27 C29 1.451(4)
C29 H29 0.9500
C30 C31 1.533(5)
C30 H30A 0.9900
C30 H30B 0.9900
C31 H31A 0.9900
C31 H31B 0.9900
C32 C33 1.447(4)
C32 H32 0.9500
C33 C34 1.413(4)
C33 C38 1.427(4)
C34 C35 1.364(5)
C34 H34 0.9500
C35 C36 1.414(4)
C35 H35 0.9500
C36 C37 1.374(4)
C36 H36 0.9500
C37 C38 1.430(4)
C39 C40 1.514(4)
C39 H39A 0.9900
C39 H39B 0.9900
C40 H40A 0.9800
C40 H40B 0.9800
C40 H40C 0.9800
C41 C42 1.497(5)
C41 H41A 0.9800
C41 H41B 0.9800
C41 H41C 0.9800
C42 H42A 0.9900
C42 H42B 0.9900
C43 C44 1.376(4)
C43 C48 1.440(4)
C44 C45 1.400(4)
C44 H44 0.9500
C45 C46 1.374(4)
C45 H45 0.9500
C46 C47 1.416(4)
C46 H46 0.9500
C47 C48 1.420(4)
C47 C49 1.455(4)
C49 H49 0.9500
C50 C51 1.527(4)
C50 H50A 0.9900
C50 H50B 0.9900
C51 H51A 0.9900
C51 H51B 0.9900
C52 C53 1.451(4)
C52 H52 0.9500
C53 C54 1.416(4)
C53 C58 1.428(4)
C54 C55 1.369(4)
C54 H54 0.9500
C55 C56 1.403(4)
C55 H55 0.9500
C56 C57 1.380(4)
C56 H56 0.9500
C57 C58 1.427(4)
C59A C60A 1.527(6)
C59A H59A 0.9900
C59A H59B 0.9900
C59B C60B 1.470(11)
C60A H60A 0.9800
C60A H60B 0.9800
C60A H60C 0.9800
C61 C62 1.497(5)
C61 H61A 0.9800
C61 H61B 0.9800
C61 H61C 0.9800
C62 H62A 0.9900
C62 H62B 0.9900
C63 C64 1.380(4)
C63 C68 1.434(4)
C64 C65 1.393(5)
C64 H64 0.9500
C65 C66 1.365(5)
C65 H65 0.9500
C66 C67 1.427(4)
C66 H66 0.9500
C67 C68 1.420(4)
C67 C69 1.435(5)
C69 H69 0.9500
C70 C71 1.516(5)
C70 H70A 0.9900
C70 H70B 0.9900
C71 H71A 0.9900
C71 H71B 0.9900
C72 C73 1.438(5)
C72 H72 0.9500
C73 C74 1.423(5)
C73 C78 1.424(4)
C74 C75 1.362(5)
C74 H74 0.9500
C75 C76 1.405(5)
C75 H75 0.9500
C76 C77 1.379(4)
C76 H76 0.9500
C77 C78 1.432(4)
C79 C80 1.498(5)
C79 H79A 0.9900
C79 H79B 0.9900
C80 H80A 0.9800
C80 H80B 0.9800
C80 H80C 0.9800
C81 C82 1.508(5)
C81 H81A 0.9800
C81 H81B 0.9800
C81 H81C 0.9800
C82 H82A 0.9900
C82 H82B 0.9900
C83 C84 1.379(4)
C83 C88 1.426(4)
C84 C85 1.415(4)
C84 H84 0.9500
C85 C86 1.364(5)
C85 H85 0.9500
C86 C87 1.414(4)
C86 H86 0.9500
C87 C88 1.427(4)
C87 C89 1.446(4)
C89 H89 0.9500
C90 C91 1.521(5)
C90 H90A 0.9900
C90 H90B 0.9900
C91 H91A 0.9900
C91 H91B 0.9900
C92 C93 1.451(4)
C92 H92 0.9500
C93 C94 1.414(4)
C93 C98 1.420(4)
C94 C95 1.374(5)
C94 H94 0.9500
C95 C96 1.403(5)
C95 H95 0.9500
C96 C97 1.380(4)
C96 H96 0.9500
C97 C98 1.439(4)
C99 C100 1.504(5)
C99 H99A 0.9900
C99 H99B 0.9900
C100 H10E 0.9800
C100 H10F 0.9800
C100 H10G 0.9800
